data_4115148
loop_
_publ_author_name
'Cristina Bolzati'
'Alessandra Boschi'
'Licia Uccelli'
'Francesco Tisato'
'Fiorenzo Refosco'
'Aldo Cagnolini'
'Adriano Duatti'
'Sushumna Prakash'
'Giuliano Bandoli'
'Andrea Vittadini'

_publ_section_title
;
 Chemistry of the Strong Electrophilic Metal Fragment [99Tc(N)(PXP)]2+
 (PXP = Diphosphine Ligand). A Novel Tool for the Selective Labeling of
 Small Molecules
;
_journal_name_full 'Journal of the American Chemical Society'
_journal_page_first 11468
_journal_page_last 11479
_journal_paper_doi 10.1021/ja0200239
_journal_volume 124
_journal_year 2002
_chemical_formula_sum 'C33 H40 B F4 N3 O2 P2 S2 Tc'
_chemical_formula_weight 821.54
_chemical_name_systematic
; 
 ? 
;
_space_group_IT_number 14
_symmetry_cell_setting monoclinic
_symmetry_space_group_name_Hall '-P 2ybc'
_symmetry_space_group_name_H-M 'P 1 21/c 1'
_atom_sites_solution_hydrogens geom
_atom_sites_solution_primary heavy
_atom_sites_solution_secondary difmap
_audit_creation_method SHELXL-97
_cell_angle_alpha 90.00
_cell_angle_beta 97.39(3)
_cell_angle_gamma 90.00
_cell_formula_units_Z 4
_cell_length_a 16.405(3)
_cell_length_b 15.042(3)
_cell_length_c 15.228(3)
_cell_measurement_reflns_used 30
_cell_measurement_temperature 293(2)
_cell_measurement_theta_max 13.0
_cell_measurement_theta_min 7.2
_cell_volume 3726.5(13)
_computing_cell_refinement 'P3/P4-PC vers.4.27 (Nicolet, 1991)'
_computing_data_collection 'P3/P4-PC vers.4.27 (Nicolet, 1991)'
_computing_data_reduction 'P3/P4-PC vers.4.27 (Nicolet, 1991)'
_computing_molecular_graphics 'SHELXTL NT vers.5.10 (Sheldrick, 1999)'
_computing_publication_material 'SHELXTL NT vers.5.10 (Sheldrick, 1999)'
_computing_structure_refinement 'SHELXL-97 (Sheldrick, 1997)'
_computing_structure_solution 'SHELXTL NT vers.5.10 (Sheldrick, 1999)'
_diffrn_ambient_temperature 293(2)
_diffrn_measured_fraction_theta_full 0.968
_diffrn_measured_fraction_theta_max 0.968
_diffrn_measurement_device_type 'Nicolet Siemens R3m/V diffractometer'
_diffrn_measurement_method theta-2theta
_diffrn_radiation_monochromator graphite
_diffrn_radiation_source 'fine-focus sealed tube'
_diffrn_radiation_type MoK\a
_diffrn_radiation_wavelength 0.71073
_diffrn_reflns_av_R_equivalents 0.0501
_diffrn_reflns_av_sigmaI/netI 0.0340
_diffrn_reflns_limit_h_max 18
_diffrn_reflns_limit_h_min -18
_diffrn_reflns_limit_k_max 0
_diffrn_reflns_limit_k_min -17
_diffrn_reflns_limit_l_max 15
_diffrn_reflns_limit_l_min 0
_diffrn_reflns_number 5950
_diffrn_reflns_theta_full 24.06
_diffrn_reflns_theta_max 24.06
_diffrn_reflns_theta_min 2.70
_diffrn_standards_decay_% 0
_diffrn_standards_interval_count 150
_diffrn_standards_number 2
_exptl_absorpt_coefficient_mu 0.636
_exptl_absorpt_correction_T_max 0.869
_exptl_absorpt_correction_T_min 0.723
_exptl_absorpt_correction_type psi-scan
_exptl_crystal_colour pale_yellow
_exptl_crystal_density_diffrn 1.464
_exptl_crystal_description cuboids
_exptl_crystal_F_000 1664
_exptl_crystal_size_max 0.20
_exptl_crystal_size_mid 0.20
_exptl_crystal_size_min 0.20
_refine_diff_density_max 0.763
_refine_diff_density_min -0.616
_refine_diff_density_rms 0.073
_refine_ls_extinction_coef 0.0000(4)
_refine_ls_extinction_expression Fc^*^=kFc[1+0.001xFc^2^\l^3^/sin(2\q)]^-1/4^
_refine_ls_extinction_method SHELXL
_refine_ls_goodness_of_fit_ref 1.049
_refine_ls_hydrogen_treatment 'riding model '
_refine_ls_matrix_type full
_refine_ls_number_parameters 420
_refine_ls_number_reflns 5704
_refine_ls_number_restraints 0
_refine_ls_restrained_S_all 1.049
_refine_ls_R_factor_all 0.0619
_refine_ls_R_factor_gt 0.0443
_refine_ls_shift/su_max 1.477
_refine_ls_shift/su_mean 0.011
_refine_ls_structure_factor_coef Fsqd
_refine_ls_weighting_details 'calc w=1/[\s^2^(Fo^2^)+(0.0665P)^2^+2.9961P] where P=(Fo^2^+2Fc^2^)/3'
_refine_ls_weighting_scheme calc
_refine_ls_wR_factor_gt 0.1100
_refine_ls_wR_factor_ref 0.1211
_reflns_number_gt 4469
_reflns_number_total 5704
_reflns_threshold_expression >2sigma(I)
_cod_data_source_file ja0200239_3.cif
_cod_data_source_block 7
_cod_database_code 4115148

loop_
_symmetry_equiv_pos_as_xyz
'x, y, z'
'-x, y+1/2, -z+1/2'
'-x, -y, -z'
'x, -y-1/2, z-1/2'

loop_
_atom_site_label
_atom_site_type_symbol
_atom_site_fract_x
_atom_site_fract_y
_atom_site_fract_z
_atom_site_U_iso_or_equiv
_atom_site_adp_type
_atom_site_occupancy
_atom_site_symmetry_multiplicity
_atom_site_calc_flag
_atom_site_refinement_flags
Tc Tc 0.27653(2) 0.06690(2) 0.05712(2) 0.04114(15) Uani 1 1 d .
S1 S 0.34974(8) 0.19427(8) 0.01583(8) 0.0540(3) Uani 1 1 d .
S2 S 0.43963(11) 0.33223(10) 0.14042(11) 0.0854(5) Uani 1 1 d .
P1 P 0.26022(7) 0.02347(7) -0.09797(7) 0.0444(3) Uani 1 1 d .
P2 P 0.26425(7) -0.08025(7) 0.12155(8) 0.0496(3) Uani 1 1 d .
O1 O 0.41047(19) -0.0323(2) 0.0234(2) 0.0558(8) Uani 1 1 d .
N1 N 0.1814(2) 0.0959(2) 0.0585(2) 0.0516(9) Uani 1 1 d .
N2 N 0.3447(2) 0.0986(2) 0.1744(2) 0.0484(9) Uani 1 1 d .
N3 N 0.3802(2) 0.1804(3) 0.1882(2) 0.0537(10) Uani 1 1 d .
F1 F 0.4027(2) 0.6692(2) 0.2328(2) 0.0898(10) Uani 1 1 d .
F2 F 0.4246(2) 0.6547(2) 0.0912(2) 0.0898(10) Uani 1 1 d .
F3 F 0.4622(3) 0.5462(2) 0.1898(3) 0.1109(13) Uani 1 1 d .
F4 F 0.3294(3) 0.5696(3) 0.1455(3) 0.1229(15) Uani 1 1 d .
B B 0.4044(5) 0.6099(4) 0.1642(4) 0.0685(17) Uani 1 1 d .
C1 C 0.3616(3) -0.0028(3) -0.1281(3) 0.0571(12) Uani 1 1 d .
H1A H 0.3552 -0.0284 -0.1870 0.069 Uiso 1 1 calc R
H1B H 0.3928 0.0518 -0.1298 0.069 Uiso 1 1 calc R
C2 C 0.4090(3) -0.0664(3) -0.0648(4) 0.0637(13) Uani 1 1 d .
H2A H 0.3830 -0.1244 -0.0693 0.076 Uiso 1 1 calc R
H2B H 0.4646 -0.0727 -0.0792 0.076 Uiso 1 1 calc R
C3 C 0.4255(3) -0.0994(4) 0.0900(4) 0.0708(15) Uani 1 1 d .
H3A H 0.4440 -0.0719 0.1467 0.085 Uiso 1 1 calc R
H3B H 0.4684 -0.1391 0.0755 0.085 Uiso 1 1 calc R
C4 C 0.3472(3) -0.1523(3) 0.0964(4) 0.0711(15) Uani 1 1 d .
H4A H 0.3579 -0.1970 0.1424 0.085 Uiso 1 1 calc R
H4B H 0.3307 -0.1827 0.0408 0.085 Uiso 1 1 calc R
C5 C 0.3893(3) 0.2304(3) 0.1208(3) 0.0529(11) Uani 1 1 d .
C6 C 0.4234(4) 0.3870(4) 0.0369(4) 0.0890(19) Uani 1 1 d .
H6A H 0.4491 0.4444 0.0420 0.133 Uiso 1 1 calc R
H6B H 0.3655 0.3939 0.0190 0.133 Uiso 1 1 calc R
H6C H 0.4469 0.3524 -0.0065 0.133 Uiso 1 1 calc R
C7 C 0.4009(4) 0.2080(4) 0.2818(3) 0.0742(15) Uani 1 1 d .
H7A H 0.4255 0.2660 0.2841 0.111 Uiso 1 1 calc R
H7B H 0.4389 0.1662 0.3121 0.111 Uiso 1 1 calc R
H7C H 0.3517 0.2097 0.3098 0.111 Uiso 1 1 calc R
C1A C 0.2242(3) 0.1131(3) -0.1747(3) 0.0539(12) Uani 1 1 d .
C2A C 0.1838(3) 0.1858(3) -0.1461(3) 0.0615(13) Uani 1 1 d .
H2AA H 0.1761 0.1906 -0.0869 0.074 Uiso 1 1 calc R
C3A C 0.1545(4) 0.2522(4) -0.2057(5) 0.0842(18) Uani 1 1 d .
H3AA H 0.1258 0.3003 -0.1865 0.101 Uiso 1 1 calc R
C4A C 0.1678(4) 0.2470(5) -0.2910(5) 0.092(2) Uani 1 1 d .
H4AA H 0.1486 0.2919 -0.3303 0.111 Uiso 1 1 calc R
C5A C 0.2085(4) 0.1774(6) -0.3199(4) 0.096(2) Uani 1 1 d .
H5AA H 0.2177 0.1755 -0.3789 0.115 Uiso 1 1 calc R
C6A C 0.2373(3) 0.1079(4) -0.2633(4) 0.0772(16) Uani 1 1 d .
H6AA H 0.2644 0.0595 -0.2841 0.093 Uiso 1 1 calc R
C1B C 0.1906(3) -0.0670(3) -0.1344(3) 0.0511(11) Uani 1 1 d .
C2B C 0.2124(4) -0.1426(4) -0.1760(4) 0.0769(16) Uani 1 1 d .
H2BA H 0.2663 -0.1494 -0.1879 0.092 Uiso 1 1 calc R
C3B C 0.1558(4) -0.2084(4) -0.2002(5) 0.097(2) Uani 1 1 d .
H3BA H 0.1723 -0.2605 -0.2258 0.117 Uiso 1 1 calc R
C4B C 0.0754(4) -0.1981(4) -0.1872(4) 0.0872(19) Uani 1 1 d .
H4BA H 0.0366 -0.2411 -0.2069 0.105 Uiso 1 1 calc R
C5B C 0.0531(4) -0.1247(4) -0.1453(5) 0.094(2) Uani 1 1 d .
H5BA H -0.0012 -0.1177 -0.1349 0.113 Uiso 1 1 calc R
C6B C 0.1108(3) -0.0596(4) -0.1177(5) 0.0814(18) Uani 1 1 d .
H6BA H 0.0950 -0.0102 -0.0873 0.098 Uiso 1 1 calc R
C1C C 0.1713(3) -0.1446(3) 0.0924(3) 0.0570(12) Uani 1 1 d .
C2C C 0.1727(4) -0.2323(4) 0.0698(5) 0.0867(18) Uani 1 1 d .
H2CA H 0.2225 -0.2610 0.0672 0.104 Uiso 1 1 calc R
C3C C 0.0988(5) -0.2786(5) 0.0506(6) 0.113(3) Uani 1 1 d .
H3CA H 0.0998 -0.3380 0.0339 0.135 Uiso 1 1 calc R
C4C C 0.0268(5) -0.2393(5) 0.0559(5) 0.103(2) Uani 1 1 d .
H4CA H -0.0220 -0.2706 0.0421 0.123 Uiso 1 1 calc R
C5C C 0.0256(4) -0.1543(5) 0.0811(6) 0.120(3) Uani 1 1 d .
H5CA H -0.0244 -0.1278 0.0881 0.144 Uiso 1 1 calc R
C6C C 0.0959(4) -0.1056(4) 0.0968(5) 0.097(2) Uani 1 1 d .
H6CA H 0.0930 -0.0456 0.1105 0.116 Uiso 1 1 calc R
C1D C 0.2727(3) -0.0750(3) 0.2420(3) 0.0576(12) Uani 1 1 d .
C2D C 0.3249(4) -0.1274(4) 0.2981(4) 0.0857(18) Uani 1 1 d .
H2DA H 0.3589 -0.1682 0.2748 0.103 Uiso 1 1 calc R
C3D C 0.3272(5) -0.1198(6) 0.3879(5) 0.112(3) Uani 1 1 d .
H3DA H 0.3638 -0.1549 0.4246 0.134 Uiso 1 1 calc R
C4D C 0.2773(5) -0.0624(6) 0.4251(5) 0.105(3) Uani 1 1 d .
H4DA H 0.2786 -0.0591 0.4863 0.126 Uiso 1 1 calc R
C5D C 0.2257(5) -0.0103(6) 0.3706(4) 0.108(2) Uani 1 1 d .
H5DA H 0.1915 0.0297 0.3947 0.130 Uiso 1 1 calc R
C6D C 0.2234(4) -0.0156(5) 0.2797(4) 0.0898(19) Uani 1 1 d .
H6DA H 0.1881 0.0214 0.2435 0.108 Uiso 1 1 calc R
O2 O 0.0000 -0.5000 0.0000 0.135(6) Uiso 0.50 2 d SP
C8 C -0.0444(14) -0.4690(15) -0.0976(15) 0.151(7) Uiso 0.50 1 d P
C9 C -0.0122(12) -0.4606(14) -0.1604(14) 0.138(6) Uiso 0.50 1 d P
C10 C -0.0203(15) -0.4967(16) 0.0501(15) 0.159(8) Uiso 0.50 1 d P

loop_
_atom_site_aniso_label
_atom_site_aniso_U_11
_atom_site_aniso_U_22
_atom_site_aniso_U_33
_atom_site_aniso_U_23
_atom_site_aniso_U_13
_atom_site_aniso_U_12
Tc 0.0461(2) 0.0327(2) 0.0453(2) -0.00032(15) 0.00862(15) -0.00262(15)
S1 0.0652(8) 0.0454(6) 0.0519(7) -0.0001(5) 0.0100(6) -0.0130(5)
S2 0.1049(12) 0.0652(9) 0.0831(10) -0.0085(8) 0.0005(9) -0.0386(8)
P1 0.0445(6) 0.0422(6) 0.0479(7) -0.0033(5) 0.0108(5) -0.0051(5)
P2 0.0512(7) 0.0375(6) 0.0618(8) 0.0076(5) 0.0137(6) -0.0004(5)
O1 0.0493(18) 0.0563(19) 0.063(2) 0.0005(16) 0.0108(15) -0.0013(15)
N1 0.055(2) 0.043(2) 0.058(2) -0.0068(17) 0.0134(18) 0.0003(17)
N2 0.060(2) 0.0401(19) 0.042(2) -0.0003(16) -0.0043(17) -0.0058(17)
N3 0.056(2) 0.054(2) 0.049(2) -0.0091(19) -0.0006(18) -0.0006(19)
F1 0.142(3) 0.068(2) 0.065(2) -0.0074(16) 0.0337(19) -0.003(2)
F2 0.116(3) 0.099(2) 0.0599(19) 0.0083(17) 0.0297(18) -0.007(2)
F3 0.145(4) 0.060(2) 0.128(3) 0.004(2) 0.016(3) 0.020(2)
F4 0.120(3) 0.164(4) 0.087(3) -0.008(2) 0.024(2) -0.056(3)
B 0.091(5) 0.060(4) 0.057(4) 0.000(3) 0.018(3) -0.013(4)
C1 0.054(3) 0.062(3) 0.059(3) -0.012(2) 0.021(2) -0.005(2)
C2 0.051(3) 0.061(3) 0.081(4) -0.014(3) 0.015(2) 0.000(2)
C3 0.056(3) 0.068(3) 0.088(4) 0.013(3) 0.010(3) 0.016(3)
C4 0.070(4) 0.046(3) 0.101(4) 0.020(3) 0.027(3) 0.013(3)
C5 0.051(3) 0.044(3) 0.063(3) -0.007(2) 0.009(2) -0.007(2)
C6 0.118(5) 0.061(4) 0.089(4) 0.002(3) 0.018(4) -0.022(3)
C7 0.082(4) 0.078(4) 0.060(3) -0.011(3) -0.003(3) -0.001(3)
C1A 0.052(3) 0.057(3) 0.053(3) 0.008(2) 0.009(2) -0.015(2)
C2A 0.063(3) 0.054(3) 0.067(3) 0.016(2) 0.009(3) -0.001(2)
C3A 0.081(4) 0.069(4) 0.102(5) 0.029(3) 0.011(4) -0.001(3)
C4A 0.072(4) 0.112(6) 0.092(5) 0.053(4) 0.006(3) -0.013(4)
C5A 0.076(4) 0.151(7) 0.062(4) 0.045(4) 0.015(3) -0.015(4)
C6A 0.073(4) 0.101(4) 0.060(4) 0.014(3) 0.015(3) -0.009(3)
C1B 0.053(3) 0.050(3) 0.051(3) -0.005(2) 0.010(2) -0.012(2)
C2B 0.068(4) 0.070(4) 0.093(4) -0.034(3) 0.016(3) -0.010(3)
C3B 0.093(5) 0.078(4) 0.121(6) -0.054(4) 0.013(4) -0.020(4)
C4B 0.092(5) 0.076(4) 0.091(4) -0.020(3) 0.001(4) -0.034(4)
C5B 0.051(3) 0.078(4) 0.152(6) -0.015(4) 0.011(4) -0.015(3)
C6B 0.062(3) 0.055(3) 0.130(5) -0.019(3) 0.021(3) -0.008(3)
C1C 0.069(3) 0.043(3) 0.062(3) 0.002(2) 0.019(2) -0.010(2)
C2C 0.084(4) 0.058(4) 0.121(5) -0.014(3) 0.027(4) -0.011(3)
C3C 0.121(6) 0.064(4) 0.156(7) -0.033(4) 0.027(5) -0.041(4)
C4C 0.085(5) 0.094(5) 0.133(6) -0.011(4) 0.031(4) -0.040(4)
C5C 0.062(4) 0.083(5) 0.219(9) -0.012(5) 0.034(5) -0.023(4)
C6C 0.061(4) 0.059(3) 0.175(7) -0.002(4) 0.034(4) -0.011(3)
C1D 0.059(3) 0.052(3) 0.062(3) 0.014(2) 0.008(2) -0.010(2)
C2D 0.085(4) 0.090(4) 0.078(4) 0.021(3) -0.007(3) 0.001(3)
C3D 0.124(7) 0.130(7) 0.072(5) 0.030(5) -0.025(4) -0.021(5)
C4D 0.129(7) 0.130(7) 0.053(4) 0.010(4) 0.005(4) -0.043(5)
C5D 0.135(7) 0.129(6) 0.065(4) 0.002(4) 0.026(4) 0.011(5)
C6D 0.115(5) 0.096(5) 0.060(4) 0.011(3) 0.017(3) 0.019(4)

loop_
_atom_type_symbol
_atom_type_description
_atom_type_scat_dispersion_real
_atom_type_scat_dispersion_imag
_atom_type_scat_source
C C 0.0033 0.0016 'International Tables Vol C Tables 4.2.6.8 and 6.1.1.4'
H H 0.0000 0.0000 'International Tables Vol C Tables 4.2.6.8 and 6.1.1.4'
B B 0.0013 0.0007 'International Tables Vol C Tables 4.2.6.8 and 6.1.1.4'
N N 0.0061 0.0033 'International Tables Vol C Tables 4.2.6.8 and 6.1.1.4'
O O 0.0106 0.0060 'International Tables Vol C Tables 4.2.6.8 and 6.1.1.4'
F F 0.0171 0.0103 'International Tables Vol C Tables 4.2.6.8 and 6.1.1.4'
P P 0.1023 0.0942 'International Tables Vol C Tables 4.2.6.8 and 6.1.1.4'
S S 0.1246 0.1234 'International Tables Vol C Tables 4.2.6.8 and 6.1.1.4'
Tc Tc -1.4390 0.7593 'International Tables Vol C Tables 4.2.6.8 and 6.1.1.4'

loop_
_geom_angle_atom_site_label_1
_geom_angle_atom_site_label_2
_geom_angle_atom_site_label_3
_geom_angle
_geom_angle_site_symmetry_1
_geom_angle_site_symmetry_3
N1 Tc N2 110.24(17) . .
N1 Tc S1 107.75(14) . .
N2 Tc S1 78.74(10) . .
N1 Tc P1 95.70(14) . .
N2 Tc P1 153.27(11) . .
S1 Tc P1 87.48(4) . .
N1 Tc P2 96.27(13) . .
N2 Tc P2 85.67(10) . .
S1 Tc P2 154.69(5) . .
P1 Tc P2 98.18(4) . .
C5 S1 Tc 98.64(16) . .
C5 S2 C6 104.0(3) . .
C1B P1 C1 108.6(2) . .
C1B P1 C1A 102.6(2) . .
C1 P1 C1A 103.2(2) . .
C1B P1 Tc 118.95(15) . .
C1 P1 Tc 108.18(16) . .
C1A P1 Tc 114.08(16) . .
C1C P2 C4 105.0(2) . .
C1C P2 C1D 102.8(2) . .
C4 P2 C1D 105.9(3) . .
C1C P2 Tc 119.79(17) . .
C4 P2 Tc 110.71(16) . .
C1D P2 Tc 111.46(16) . .
C3 O1 C2 113.1(4) . .
N3 N2 Tc 121.4(3) . .
C5 N3 N2 119.3(4) . .
C5 N3 C7 124.3(4) . .
N2 N3 C7 116.2(4) . .
F4 B F3 108.7(5) . .
F4 B F2 110.7(5) . .
F3 B F2 110.0(5) . .
F4 B F1 109.8(5) . .
F3 B F1 108.5(5) . .
F2 B F1 109.0(5) . .
C2 C1 P1 113.0(3) . .
O1 C2 C1 108.5(4) . .
O1 C3 C4 110.1(4) . .
C3 C4 P2 111.2(4) . .
N3 C5 S1 118.8(3) . .
N3 C5 S2 118.2(4) . .
S1 C5 S2 123.1(3) . .
C2A C1A C6A 119.3(5) . .
C2A C1A P1 120.8(4) . .
C6A C1A P1 119.9(4) . .
C1A C2A C3A 120.2(5) . .
C4A C3A C2A 120.1(6) . .
C5A C4A C3A 120.6(6) . .
C4A C5A C6A 121.5(6) . .
C1A C6A C5A 118.2(6) . .
C6B C1B C2B 117.8(5) . .
C6B C1B P1 117.4(4) . .
C2B C1B P1 124.8(4) . .
C1B C2B C3B 120.9(5) . .
C4B C3B C2B 120.7(6) . .
C5B C4B C3B 119.1(5) . .
C4B C5B C6B 120.3(6) . .
C1B C6B C5B 121.1(5) . .
C2C C1C C6C 117.9(5) . .
C2C C1C P2 122.6(4) . .
C6C C1C P2 119.5(4) . .
C1C C2C C3C 119.6(6) . .
C4C C3C C2C 121.2(6) . .
C3C C4C C5C 119.2(7) . .
C4C C5C C6C 121.5(7) . .
C5C C6C C1C 120.5(6) . .
C2D C1D C6D 117.7(5) . .
C2D C1D P2 124.1(5) . .
C6D C1D P2 118.2(4) . .
C3D C2D C1D 120.5(7) . .
C4D C3D C2D 121.9(7) . .
C5D C4D C3D 118.2(7) . .
C4D C5D C6D 121.0(8) . .
C1D C6D C5D 120.7(6) . .
C10 O2 C10 180.000(8) 3_545 .
C10 O2 C8 127.0(17) 3_545 3_545
C10 O2 C8 53.0(17) . 3_545
C10 O2 C8 53.0(17) 3_545 .
C10 O2 C8 127.0(17) . .
C8 O2 C8 180.0(15) 3_545 .
C9 C8 C10 94(2) . 3_545
C9 C8 O2 126(2) . .
C10 C8 O2 32.1(13) 3_545 .
C8 C9 C10 46.2(16) . 3_545
O2 C10 C8 95(2) . 3_545
O2 C10 C10 0.0(6) . 3_545
C8 C10 C10 95(2) 3_545 3_545
O2 C10 C9 134(2) . 3_545
C8 C10 C9 39.6(13) 3_545 3_545
C10 C10 C9 134(2) 3_545 3_545

loop_
_geom_bond_atom_site_label_1
_geom_bond_atom_site_label_2
_geom_bond_distance
_geom_bond_site_symmetry_2
Tc N1 1.623(4) .
Tc N2 2.038(3) .
Tc S1 2.3880(12) .
Tc P1 2.4318(13) .
Tc P2 2.4400(12) .
S1 C5 1.733(5) .
S2 C5 1.748(4) .
S2 C6 1.768(6) .
P1 C1B 1.818(4) .
P1 C1 1.824(5) .
P1 C1A 1.831(5) .
P2 C1C 1.812(5) .
P2 C4 1.819(5) .
P2 C1D 1.824(5) .
O1 C3 1.431(6) .
O1 C2 1.435(6) .
N2 N3 1.366(5) .
N3 C5 1.297(6) .
N3 C7 1.481(6) .
F1 B 1.377(7) .
F2 B 1.375(7) .
F3 B 1.369(8) .
F4 B 1.368(7) .
C1 C2 1.502(7) .
C3 C4 1.525(7) .
C1A C2A 1.379(7) .
C1A C6A 1.395(7) .
C2A C3A 1.392(7) .
C3A C4A 1.347(9) .
C4A C5A 1.346(10) .
C5A C6A 1.398(9) .
C1B C6B 1.369(7) .
C1B C2B 1.371(7) .
C2B C3B 1.376(8) .
C3B C4B 1.368(9) .
C4B C5B 1.348(9) .
C5B C6B 1.390(8) .
C1C C2C 1.364(7) .
C1C C6C 1.380(7) .
C2C C3C 1.396(9) .
C3C C4C 1.332(10) .
C4C C5C 1.337(9) .
C5C C6C 1.360(8) .
C1D C2D 1.377(7) .
C1D C6D 1.380(8) .
C2D C3D 1.368(9) .
C3D C4D 1.362(11) .
C4D C5D 1.356(10) .
C5D C6D 1.383(8) .
O2 C10 0.87(2) 3_545
O2 C10 0.87(2) .
O2 C8 1.64(2) 3_545
O2 C8 1.64(2) .
C8 C9 1.16(2) .
C8 C10 1.31(3) 3_545
C9 C10 1.81(3) 3_545
C10 C8 1.31(3) 3_545
C10 C10 1.75(5) 3_545
C10 C9 1.81(3) 3_545
